data_7214808
loop_
_publ_author_name
'Zhang, Yu'
'Luo, Xiaobo'
'Yang, Zeli'
'Li, Gang'

_publ_section_title
;
 Metal--organic frameworks constructed from imidazole dicarboxylates
 bearing aromatic substituents at the 2-position
;
_journal_issue 21
_journal_name_full CrystEngComm
_journal_page_first 7382
_journal_paper_doi 10.1039/c2ce25912e
_journal_volume 14
_journal_year 2012
_chemical_formula_sum 'C12 H10 Co1.5 N2 O8'
_chemical_formula_weight 398.61
_chemical_name_systematic
;
?
;
_space_group_IT_number 148
_symmetry_cell_setting trigonal
_symmetry_space_group_name_Hall '-R 3'
_symmetry_space_group_name_H-M 'R -3 :H'
_atom_sites_solution_hydrogens geom
_atom_sites_solution_primary direct
_atom_sites_solution_secondary difmap
_audit_creation_method SHELXL-97
_cell_angle_alpha 90.00
_cell_angle_beta 90.00
_cell_angle_gamma 120.00
_cell_formula_units_Z 18
_cell_length_a 24.3529(9)
_cell_length_b 24.3529(9)
_cell_length_c 14.2468(10)
_cell_measurement_temperature 296(2)
_cell_volume 7317.3(6)
_computing_structure_refinement 'SHELXL-97 (Sheldrick, 1997)'
_computing_structure_solution 'SHELXS-97 (Sheldrick, 1990)'
_diffrn_ambient_temperature 296(2)
_diffrn_measured_fraction_theta_full 0.999
_diffrn_measured_fraction_theta_max 0.999
_diffrn_radiation_monochromator graphite
_diffrn_radiation_source 'fine-focus sealed tube'
_diffrn_radiation_type MoK\a
_diffrn_radiation_wavelength 0.71073
_diffrn_reflns_av_R_equivalents 0.0772
_diffrn_reflns_av_sigmaI/netI 0.0569
_diffrn_reflns_limit_h_max 32
_diffrn_reflns_limit_h_min -32
_diffrn_reflns_limit_k_max 32
_diffrn_reflns_limit_k_min -32
_diffrn_reflns_limit_l_max 18
_diffrn_reflns_limit_l_min -18
_diffrn_reflns_number 23571
_diffrn_reflns_theta_full 27.99
_diffrn_reflns_theta_max 27.99
_diffrn_reflns_theta_min 2.40
_exptl_absorpt_coefficient_mu 1.589
_exptl_absorpt_correction_T_max 0.7630
_exptl_absorpt_correction_T_min 0.7417
_exptl_crystal_density_diffrn 1.628
_exptl_crystal_density_method 'not measured'
_exptl_crystal_F_000 3609
_exptl_crystal_size_max 0.20
_exptl_crystal_size_mid 0.18
_exptl_crystal_size_min 0.18
_refine_diff_density_max 0.677
_refine_diff_density_min -0.444
_refine_diff_density_rms 0.085
_refine_ls_extinction_method none
_refine_ls_goodness_of_fit_ref 0.905
_refine_ls_hydrogen_treatment mixed
_refine_ls_matrix_type full
_refine_ls_number_parameters 241
_refine_ls_number_reflns 3936
_refine_ls_number_restraints 9
_refine_ls_restrained_S_all 0.906
_refine_ls_R_factor_all 0.0745
_refine_ls_R_factor_gt 0.0406
_refine_ls_shift/su_max 0.001
_refine_ls_shift/su_mean 0.000
_refine_ls_structure_factor_coef Fsqd
_refine_ls_weighting_details 'calc w=1/[\s^2^(Fo^2^)+(0.0599P)^2^+26.0037P] where P=(Fo^2^+2Fc^2^)/3'
_refine_ls_weighting_scheme calc
_refine_ls_wR_factor_gt 0.0983
_refine_ls_wR_factor_ref 0.1179
_reflns_number_gt 2695
_reflns_number_total 3936
_reflns_threshold_expression >2sigma(I)
_cod_data_source_file c2ce25912e.txt
_cod_data_source_block a
_cod_depositor_comments
;
The following automatic conversions were performed:

'_symmetry_cell_setting' value 'Trigonal' changed to 'trigonal'
according to
/usr/data/users/saulius/automatic-downloads/retrospective/RSC/lib/dictionaries/cif_core.dic
dictionary named 'cif_core.dic' version 2.4.2 from 2011-04-26.

Automatic conversion script
Id: cif_fix_values 2281 2013-09-26 08:29:07Z andrius 
;
_cod_original_sg_symbol_H-M R-3
_cod_original_formula_sum 'C12 H10 Co1.50 N2 O8'
_cod_database_code 7214808

loop_
_symmetry_equiv_pos_as_xyz
'x, y, z'
'-y, x-y, z'
'-x+y, -x, z'
'x+2/3, y+1/3, z+1/3'
'-y+2/3, x-y+1/3, z+1/3'
'-x+y+2/3, -x+1/3, z+1/3'
'x+1/3, y+2/3, z+2/3'
'-y+1/3, x-y+2/3, z+2/3'
'-x+y+1/3, -x+2/3, z+2/3'
'-x, -y, -z'
'y, -x+y, -z'
'x-y, x, -z'
'-x+2/3, -y+1/3, -z+1/3'
'y+2/3, -x+y+1/3, -z+1/3'
'x-y+2/3, x+1/3, -z+1/3'
'-x+1/3, -y+2/3, -z+2/3'
'y+1/3, -x+y+2/3, -z+2/3'
'x-y+1/3, x+2/3, -z+2/3'

loop_
_atom_site_label
_atom_site_type_symbol
_atom_site_fract_x
_atom_site_fract_y
_atom_site_fract_z
_atom_site_U_iso_or_equiv
_atom_site_adp_type
_atom_site_occupancy
_atom_site_symmetry_multiplicity
_atom_site_calc_flag
_atom_site_refinement_flags
Co1 Co 0.74617(2) 0.01353(2) 1.01868(3) 0.02297(13) Uani 1 1 d .
Co2 Co 0.6667 -0.1667 1.3333 0.03226(19) Uani 1 2 d S
O1 O 0.73273(11) -0.00930(10) 1.16129(15) 0.0262(5) Uani 1 1 d .
O4 O 0.71680(12) -0.25685(10) 1.12608(15) 0.0301(5) Uani 1 1 d .
C9 C 0.8490(3) -0.0588(3) 0.6943(3) 0.0616(13) Uani 1 1 d .
C12 C 0.71365(16) -0.21064(15) 1.1615(2) 0.0258(7) Uani 1 1 d .
N1 N 0.75640(13) -0.06672(12) 1.02214(18) 0.0265(6) Uani 1 1 d .
N2 N 0.74680(13) -0.16291(12) 1.00719(17) 0.0244(6) Uani 1 1 d .
C11 C 0.72959(15) -0.15718(15) 1.0974(2) 0.0239(7) Uani 1 1 d .
O2 O 0.71091(15) -0.08485(12) 1.26347(17) 0.0483(8) Uani 1 1 d .
C6 C 0.73547(16) -0.09802(15) 1.1061(2) 0.0243(7) Uani 1 1 d .
C7 C 0.72512(15) -0.06331(14) 1.1820(2) 0.0252(7) Uani 1 1 d .
C1 C 0.76292(16) -0.10756(15) 0.9654(2) 0.0269(7) Uani 1 1 d .
C2 C 0.79034(19) -0.09034(17) 0.8707(2) 0.0340(8) Uani 1 1 d .
C4 C 0.8427(2) -0.0306(2) 0.8550(3) 0.0472(10) Uani 1 1 d .
H4 H 0.8583 -0.0009 0.9033 0.057 Uiso 1 1 calc R
C10 C 0.7969(3) -0.1167(2) 0.7095(3) 0.0616(14) Uani 1 1 d .
H10 H 0.7811 -0.1460 0.6607 0.074 Uiso 1 1 calc R
C8 C 0.8832(3) -0.0411(4) 0.6001(4) 0.101(2) Uani 1 1 d .
H8A H 0.8884 -0.0755 0.5781 0.151 Uiso 1 1 calc R
H8B H 0.9241 -0.0039 0.6074 0.151 Uiso 1 1 calc R
H8C H 0.8587 -0.0328 0.5554 0.151 Uiso 1 1 calc R
C5 C 0.8716(2) -0.0151(2) 0.7677(3) 0.0631(13) Uani 1 1 d .
H5 H 0.9066 0.0250 0.7580 0.076 Uiso 1 1 calc R
C3 C 0.7668(2) -0.13310(19) 0.7964(3) 0.0473(11) Uani 1 1 d .
H3 H 0.7310 -0.1727 0.8049 0.057 Uiso 1 1 calc R
O6 O 0.72125(16) 0.08614(14) 1.0521(3) 0.0567(9) Uani 1 1 d .
H6 H 0.7536 0.1210 1.0540 0.085 Uiso 1 1 calc R
O7 O 0.64414(13) -0.04351(17) 1.0094(2) 0.0524(8) Uani 1 1 d D
O8 O 0.7500(2) -0.13117(19) 1.4209(3) 0.0706(10) Uani 1 1 d D
H8 H 0.7556 -0.1605 1.4360 0.106 Uiso 1 1 calc RD
O5 O 0.6696(3) 0.1058(2) 0.8567(5) 0.0989(14) Uani 1 1 d D
O9 O 0.69859(14) -0.21152(12) 1.24561(16) 0.0407(7) Uani 1 1 d .
H1W H 0.693(3) 0.077(3) 1.098(4) 0.10(2) Uiso 1 1 d .
H3W H 0.661(4) 0.080(3) 0.812(3) 0.14(4) Uiso 1 1 d D
H2W H 0.675(5) 0.088(4) 0.905(3) 0.21(6) Uiso 1 1 d D
H5W H 0.635(3) -0.060(3) 0.955(2) 0.11(2) Uiso 1 1 d D
H4W H 0.633(6) -0.016(5) 1.018(5) 0.32(7) Uiso 1 1 d D
H6W H 0.784(2) -0.0987(6) 1.438(7) 0.23(5) Uiso 1 1 d D

loop_
_atom_site_aniso_label
_atom_site_aniso_U_11
_atom_site_aniso_U_22
_atom_site_aniso_U_33
_atom_site_aniso_U_23
_atom_site_aniso_U_13
_atom_site_aniso_U_12
Co1 0.0250(2) 0.0227(2) 0.0198(2) 0.00494(17) 0.00277(17) 0.01089(19)
Co2 0.0573(5) 0.0272(3) 0.0173(3) 0.0049(3) 0.0101(3) 0.0250(3)
O1 0.0398(13) 0.0229(11) 0.0192(11) 0.0037(9) 0.0062(10) 0.0182(10)
O4 0.0480(15) 0.0256(12) 0.0216(11) 0.0020(9) 0.0089(10) 0.0221(11)
C9 0.092(4) 0.082(4) 0.035(2) 0.017(2) 0.027(2) 0.062(3)
C12 0.0333(18) 0.0247(16) 0.0224(16) 0.0022(13) 0.0047(13) 0.0169(14)
N1 0.0380(16) 0.0272(14) 0.0172(13) 0.0014(11) 0.0037(11) 0.0184(13)
N2 0.0326(15) 0.0257(14) 0.0177(12) 0.0000(10) 0.0040(11) 0.0167(12)
C11 0.0311(17) 0.0257(16) 0.0165(14) -0.0006(12) 0.0032(12) 0.0154(14)
O2 0.093(2) 0.0307(14) 0.0232(13) 0.0093(11) 0.0249(14) 0.0329(15)
C6 0.0344(18) 0.0267(16) 0.0158(14) 0.0013(12) 0.0034(13) 0.0183(14)
C7 0.0328(17) 0.0218(16) 0.0199(15) 0.0019(13) 0.0056(13) 0.0129(14)
C1 0.0356(18) 0.0282(17) 0.0204(15) 0.0008(13) 0.0025(13) 0.0186(15)
C2 0.054(2) 0.039(2) 0.0205(16) 0.0057(14) 0.0103(15) 0.0315(18)
C4 0.061(3) 0.047(2) 0.032(2) 0.0051(18) 0.0116(19) 0.025(2)
C10 0.109(4) 0.068(3) 0.025(2) -0.002(2) 0.009(2) 0.057(3)
C8 0.130(6) 0.145(6) 0.043(3) 0.026(3) 0.048(3) 0.082(5)
C5 0.068(3) 0.065(3) 0.048(3) 0.020(2) 0.027(2) 0.027(3)
C3 0.079(3) 0.039(2) 0.0263(19) 0.0044(16) 0.0094(19) 0.032(2)
O6 0.061(2) 0.0419(16) 0.075(2) 0.0155(17) 0.0369(19) 0.0318(16)
O7 0.0321(15) 0.069(2) 0.0404(18) 0.0112(15) -0.0073(13) 0.0132(15)
O8 0.086(3) 0.070(2) 0.066(2) -0.015(2) -0.026(2) 0.047(2)
O5 0.091(3) 0.095(3) 0.128(4) 0.004(4) 0.014(3) 0.059(3)
O9 0.0748(19) 0.0360(14) 0.0216(12) 0.0087(10) 0.0167(12) 0.0354(14)

loop_
_atom_type_symbol
_atom_type_description
_atom_type_scat_dispersion_real
_atom_type_scat_dispersion_imag
_atom_type_scat_source
C C 0.0033 0.0016 'International Tables Vol C Tables 4.2.6.8 and 6.1.1.4'
H H 0.0000 0.0000 'International Tables Vol C Tables 4.2.6.8 and 6.1.1.4'
N N 0.0061 0.0033 'International Tables Vol C Tables 4.2.6.8 and 6.1.1.4'
O O 0.0106 0.0060 'International Tables Vol C Tables 4.2.6.8 and 6.1.1.4'
Co Co 0.3494 0.9721 'International Tables Vol C Tables 4.2.6.8 and 6.1.1.4'

loop_
_geom_angle_atom_site_label_1
_geom_angle_atom_site_label_2
_geom_angle_atom_site_label_3
_geom_angle
_geom_angle_site_symmetry_1
_geom_angle_site_symmetry_3
O1 Co1 N1 78.72(9) . .
O1 Co1 O4 170.37(9) . 11_667
N1 Co1 O4 101.08(10) . 11_667
O1 Co1 N2 111.31(10) . 11_667
N1 Co1 N2 105.74(11) . 11_667
O4 Co1 N2 78.11(9) 11_667 11_667
O1 Co1 O7 84.94(10) . .
N1 Co1 O7 92.11(13) . .
O4 Co1 O7 85.44(10) 11_667 .
N2 Co1 O7 157.65(11) 11_667 .
O1 Co1 O6 86.21(11) . .
N1 Co1 O6 163.84(11) . .
O4 Co1 O6 92.80(12) 11_667 .
N2 Co1 O6 85.05(11) 11_667 .
O7 Co1 O6 80.71(14) . .
O2 Co2 O2 179.997(1) 16_647 .
O2 Co2 O9 86.06(10) 16_647 .
O2 Co2 O9 93.94(10) . .
O2 Co2 O9 93.94(10) 16_647 16_647
O2 Co2 O9 86.06(10) . 16_647
O9 Co2 O9 179.999(1) . 16_647
O2 Co2 O8 92.39(14) 16_647 .
O2 Co2 O8 87.61(14) . .
O9 Co2 O8 91.98(13) . .
O9 Co2 O8 88.02(13) 16_647 .
O2 Co2 O8 87.61(14) 16_647 16_647
O2 Co2 O8 92.39(14) . 16_647
O9 Co2 O8 88.02(13) . 16_647
O9 Co2 O8 91.98(13) 16_647 16_647
O8 Co2 O8 179.997(1) . 16_647
C7 O1 Co1 115.15(19) . .
C12 O4 Co1 116.89(19) . 12_547
C10 C9 C5 118.7(4) . .
C10 C9 C8 121.8(5) . .
C5 C9 C8 119.6(5) . .
O9 C12 O4 120.9(3) . .
O9 C12 C11 123.6(3) . .
O4 C12 C11 115.5(3) . .
C1 N1 C6 105.1(3) . .
C1 N1 Co1 141.9(2) . .
C6 N1 Co1 110.8(2) . .
C1 N2 C11 105.2(2) . .
C1 N2 Co1 142.7(2) . 12_547
C11 N2 Co1 111.9(2) . 12_547
C6 C11 N2 108.1(3) . .
C6 C11 C12 135.3(3) . .
N2 C11 C12 116.5(3) . .
C7 O2 Co2 141.4(2) . .
N1 C6 C11 108.5(3) . .
N1 C6 C7 116.4(3) . .
C11 C6 C7 135.0(3) . .
O2 C7 O1 121.2(3) . .
O2 C7 C6 122.2(3) . .
O1 C7 C6 116.5(3) . .
N2 C1 N1 113.1(3) . .
N2 C1 C2 123.8(3) . .
N1 C1 C2 122.9(3) . .
C3 C2 C4 118.6(3) . .
C3 C2 C1 121.7(3) . .
C4 C2 C1 119.6(3) . .
C5 C4 C2 120.3(4) . .
C5 C4 H4 119.9 . .
C2 C4 H4 119.9 . .
C9 C10 C3 121.5(4) . .
C9 C10 H10 119.3 . .
C3 C10 H10 119.3 . .
C9 C8 H8A 109.5 . .
C9 C8 H8B 109.5 . .
H8A C8 H8B 109.5 . .
C9 C8 H8C 109.5 . .
H8A C8 H8C 109.5 . .
H8B C8 H8C 109.5 . .
C4 C5 C9 120.8(5) . .
C4 C5 H5 119.6 . .
C9 C5 H5 119.6 . .
C2 C3 C10 120.1(4) . .
C2 C3 H3 119.9 . .
C10 C3 H3 119.9 . .
Co1 O6 H6 109.5 . .
Co1 O6 H1W 117(4) . .
H6 O6 H1W 116.9 . .
Co1 O7 H5W 108(4) . .
Co1 O7 H4W 101(9) . .
H5W O7 H4W 111.9(19) . .
Co2 O8 H8 109.5 . .
Co2 O8 H6W 145(3) . .
H8 O8 H6W 103.6 . .
H3W O5 H2W 105.4(17) . .
C12 O9 Co2 139.5(2) . .

loop_
_geom_bond_atom_site_label_1
_geom_bond_atom_site_label_2
_geom_bond_distance
_geom_bond_site_symmetry_2
Co1 O1 2.089(2) .
Co1 N1 2.091(3) .
Co1 O4 2.093(2) 11_667
Co1 N2 2.096(3) 11_667
Co1 O7 2.161(3) .
Co1 O6 2.190(3) .
Co2 O2 1.994(2) 16_647
Co2 O2 1.994(2) .
Co2 O9 2.052(2) .
Co2 O9 2.051(2) 16_647
Co2 O8 2.161(4) .
Co2 O8 2.161(4) 16_647
O1 C7 1.268(4) .
O4 C12 1.270(4) .
O4 Co1 2.093(2) 12_547
C9 C10 1.363(7) .
C9 C5 1.394(7) .
C9 C8 1.524(6) .
C12 O9 1.250(4) .
C12 C11 1.474(4) .
N1 C1 1.351(4) .
N1 C6 1.372(4) .
N2 C1 1.340(4) .
N2 C11 1.380(4) .
N2 Co1 2.096(3) 12_547
C11 C6 1.380(4) .
O2 C7 1.249(4) .
C6 C7 1.471(4) .
C1 C2 1.471(4) .
C2 C3 1.391(5) .
C2 C4 1.393(6) .
C4 C5 1.385(5) .
C4 H4 0.9300 .
C10 C3 1.392(6) .
C10 H10 0.9300 .
C8 H8A 0.9600 .
C8 H8B 0.9600 .
C8 H8C 0.9600 .
C5 H5 0.9300 .
C3 H3 0.9300 .
O6 H6 0.8200 .
O6 H1W 0.89(6) .
O7 H5W 0.849(10) .
O7 H4W 0.851(10) .
O8 H8 0.8200 .
O8 H6W 0.841(10) .
O5 H3W 0.845(10) .
O5 H2W 0.850(10) .

loop_
_geom_hbond_atom_site_label_D
_geom_hbond_atom_site_label_H
_geom_hbond_atom_site_label_A
_geom_hbond_distance_DH
_geom_hbond_distance_HA
_geom_hbond_distance_DA
_geom_hbond_angle_DHA
_geom_hbond_site_symmetry_A
O8 H8 O5 0.82 2.03 2.846(6) 177.5 14_557
O6 H1W O4 0.89(6) 1.92(6) 2.795(4) 170(6) 15_447
O6 H1W O9 0.89(6) 2.48(6) 3.120(4) 129(5) 15_447
O5 H3W O7 0.845(10) 2.309(15) 3.146(8) 171(7) 9_654
O5 H2W O6 0.850(10) 2.40(4) 3.186(8) 155(8) .
O7 H5W O1 0.849(10) 2.06(4) 2.816(4) 148(6) 9_654
O7 H4W O6 0.851(10) 2.38(11) 2.817(5) 113(9) .
O7 H4W O9 0.851(10) 2.41(5) 3.213(5) 157(11) 15_447

loop_
_geom_torsion_atom_site_label_1
_geom_torsion_atom_site_label_2
_geom_torsion_atom_site_label_3
_geom_torsion_atom_site_label_4
_geom_torsion
_geom_torsion_site_symmetry_1
N1 Co1 O1 C7 -12.1(2) .
O4 Co1 O1 C7 77.7(6) 11_667
N2 Co1 O1 C7 -114.7(2) 11_667
O7 Co1 O1 C7 81.1(2) .
O6 Co1 O1 C7 162.1(2) .
Co1 O4 C12 O9 173.4(3) 12_547
Co1 O4 C12 C11 -7.4(4) 12_547
O1 Co1 N1 C1 172.7(4) .
O4 Co1 N1 C1 2.5(4) 11_667
N2 Co1 N1 C1 -78.1(4) 11_667
O7 Co1 N1 C1 88.3(4) .
O6 Co1 N1 C1 151.3(4) .
O1 Co1 N1 C6 13.5(2) .
O4 Co1 N1 C6 -156.7(2) 11_667
N2 Co1 N1 C6 122.7(2) 11_667
O7 Co1 N1 C6 -70.9(2) .
O6 Co1 N1 C6 -7.9(6) .
C1 N2 C11 C6 0.7(4) .
Co1 N2 C11 C6 -175.2(2) 12_547
C1 N2 C11 C12 -175.9(3) .
Co1 N2 C11 C12 8.2(4) 12_547
O9 C12 C11 C6 3.0(6) .
O4 C12 C11 C6 -176.2(4) .
O9 C12 C11 N2 178.4(3) .
O4 C12 C11 N2 -0.8(4) .
O2 Co2 O2 C7 54(9) 16_647
O9 Co2 O2 C7 37.3(4) .
O9 Co2 O2 C7 -142.7(4) 16_647
O8 Co2 O2 C7 129.1(4) .
O8 Co2 O2 C7 -50.9(4) 16_647
C1 N1 C6 C11 -0.3(4) .
Co1 N1 C6 C11 166.6(2) .
C1 N1 C6 C7 179.2(3) .
Co1 N1 C6 C7 -13.9(4) .
N2 C11 C6 N1 -0.2(4) .
C12 C11 C6 N1 175.5(4) .
N2 C11 C6 C7 -179.6(4) .
C12 C11 C6 C7 -4.0(7) .
Co2 O2 C7 O1 152.6(3) .
Co2 O2 C7 C6 -29.0(6) .
Co1 O1 C7 O2 -173.4(3) .
Co1 O1 C7 C6 8.1(4) .
N1 C6 C7 O2 -174.3(3) .
C11 C6 C7 O2 5.1(6) .
N1 C6 C7 O1 4.2(4) .
C11 C6 C7 O1 -176.4(4) .
C11 N2 C1 N1 -0.9(4) .
Co1 N2 C1 N1 172.7(3) 12_547
C11 N2 C1 C2 173.9(3) .
Co1 N2 C1 C2 -12.5(6) 12_547
C6 N1 C1 N2 0.8(4) .
Co1 N1 C1 N2 -159.1(3) .
C6 N1 C1 C2 -174.0(3) .
Co1 N1 C1 C2 26.0(6) .
N2 C1 C2 C3 43.5(5) .
N1 C1 C2 C3 -142.2(4) .
N2 C1 C2 C4 -134.1(4) .
N1 C1 C2 C4 40.2(5) .
C3 C2 C4 C5 -1.9(6) .
C1 C2 C4 C5 175.8(4) .
C5 C9 C10 C3 -0.9(8) .
C8 C9 C10 C3 178.4(5) .
C2 C4 C5 C9 0.0(7) .
C10 C9 C5 C4 1.4(8) .
C8 C9 C5 C4 -177.9(5) .
C4 C2 C3 C10 2.3(6) .
C1 C2 C3 C10 -175.3(4) .
C9 C10 C3 C2 -1.0(7) .
O4 C12 O9 Co2 -162.2(3) .
C11 C12 O9 Co2 18.6(6) .
O2 Co2 O9 C12 149.0(4) 16_647
O2 Co2 O9 C12 -31.0(4) .
O9 Co2 O9 C12 -148(23) 16_647
O8 Co2 O9 C12 -118.7(4) .
O8 Co2 O9 C12 61.3(4) 16_647
